data_4086096
loop_
_publ_author_name
'Alvarez, M. Angeles'
'Garc\'ia, M. Esther'
'Garc\'ia-Viv\'o, Daniel'
'Huergo, Estefan\'ia'
'Ruiz, Miguel A.'
'Vega, M. Fernanda'

_publ_section_title
;
 Thermally Stable Diazoalkane Derivatives of the Unsaturated Ditungsten
 Hydride [W2Cp2(H)(\m-PCy2)(CO)2]
;
_journal_issue 15
_journal_name_full Organometallics
_journal_page_first 3833
_journal_paper_doi 10.1021/acs.organomet.5b00466
_journal_volume 34
_journal_year 2015
_chemical_compound_source 'synthesis as described'
_chemical_formula_moiety 'C50 H53 N4 O2 P W2'
_chemical_formula_sum 'C50 H53 N4 O2 P W2'
_chemical_formula_weight 1140.62
_chemical_name_systematic
;
 ?
;
_space_group_IT_number 14
_symmetry_cell_setting monoclinic
_symmetry_Int_Tables_number 14
_symmetry_space_group_name_Hall '-P 2yn'
_symmetry_space_group_name_H-M 'P 1 21/n 1'
_atom_sites_solution_hydrogens mixed
_audit_conform_dict_location ftp://ftp.iucr.org/pub/cif_core.dic
_audit_conform_dict_name cif_core.dic
_audit_conform_dict_version 2.4.3
_audit_creation_method 'WinGX routine CIF_UPDATE'
_cell_angle_alpha 90
_cell_angle_beta 91.380(3)
_cell_angle_gamma 90
_cell_formula_units_Z 4
_cell_length_a 10.1453(3)
_cell_length_b 31.5276(12)
_cell_length_c 15.2744(5)
_cell_measurement_reflns_used 11279
_cell_measurement_temperature 158(5)
_cell_measurement_theta_max 69.2620
_cell_measurement_theta_min 3.2180
_cell_measurement_wavelength 1.54184
_cell_volume 4884.2(3)
_computing_cell_refinement
;
CrysAlis RED, Oxford Diffraction Ltd.,
Version 1.171.31.7 (release 18-10-2006 CrysAlis171 .NET)
(compiled Oct 18 2006,16:28:17)
;
_computing_data_collection
;
CrysAlis CCD, Oxford Diffraction Ltd.,
Version 1.171.31.7 (release 18-10-2006 CrysAlis171 .NET)
(compiled Oct 18 2006,16:28:17)
;
_computing_data_reduction
;
CrysAlis RED, Oxford Diffraction Ltd.,
Version 1.171.31.7 (release 18-10-2006 CrysAlis171 .NET)
(compiled Oct 18 2006,16:28:17)
;
_computing_molecular_graphics 'Ortep for Windows (Farrugia, 2012)'
_computing_publication_material 'WinGX publication routines (Farrugia, 2012)'
_computing_structure_refinement 'SHELXL-2014 (Sheldrick, 2014)'
_computing_structure_solution 'SHELXL-2014 (Sheldrick, 2014)'
_diffrn_ambient_temperature 158(5)
_diffrn_measured_fraction_theta_full 0.998
_diffrn_measured_fraction_theta_max 0.98
_diffrn_measurement_device_type 'ONYX CCD'
_diffrn_measurement_method CCD
_diffrn_radiation_monochromator graphite
_diffrn_radiation_probe x-ray
_diffrn_radiation_source 'Nova (Cu) X-ray Source'
_diffrn_radiation_type CuK\a
_diffrn_radiation_wavelength 1.54184
_diffrn_reflns_av_R_equivalents 0.0578
_diffrn_reflns_Laue_measured_fraction_full 0.998
_diffrn_reflns_Laue_measured_fraction_max 0.98
_diffrn_reflns_limit_h_max 11
_diffrn_reflns_limit_h_min -12
_diffrn_reflns_limit_k_max 37
_diffrn_reflns_limit_k_min -36
_diffrn_reflns_limit_l_max 18
_diffrn_reflns_limit_l_min -12
_diffrn_reflns_number 23931
_diffrn_reflns_point_group_measured_fraction_full 0.998
_diffrn_reflns_point_group_measured_fraction_max 0.98
_diffrn_reflns_theta_full 67.684
_diffrn_reflns_theta_max 69.609
_diffrn_reflns_theta_min 2.803
_exptl_absorpt_coefficient_mu 9.198
_exptl_absorpt_correction_T_max 1.00000
_exptl_absorpt_correction_T_min 0.63222
_exptl_absorpt_correction_type multi-scan
_exptl_absorpt_process_details
;
CrysAlisPro, Agilent Technologies,
Version 1.171.37.35 (release 13-08-2014 CrysAlis171 .NET)
(compiled Aug 13 2014,18:06:01)
Empirical absorption correction using spherical harmonics,
 implemented in SCALE3 ABSPACK scaling algorithm.
;
_exptl_crystal_colour red
_exptl_crystal_density_diffrn 1.551
_exptl_crystal_density_method 'not measured'
_exptl_crystal_description prism
_exptl_crystal_F_000 2240
_exptl_crystal_size_max 0.09
_exptl_crystal_size_mid 0.07
_exptl_crystal_size_min 0.03
_platon_squeeze_details
;
;
_refine_diff_density_max 3.498
_refine_diff_density_min -2.591
_refine_diff_density_rms 0.248
_refine_ls_extinction_method none
_refine_ls_goodness_of_fit_ref 1.09
_refine_ls_hydrogen_treatment mixed
_refine_ls_matrix_type full
_refine_ls_number_constraints 0
_refine_ls_number_parameters 536
_refine_ls_number_reflns 9027
_refine_ls_number_restraints 40
_refine_ls_restrained_S_all 1.089
_refine_ls_R_factor_all 0.1009
_refine_ls_R_factor_gt 0.0942
_refine_ls_shift/su_max 0.001
_refine_ls_shift/su_mean 0
_refine_ls_structure_factor_coef Fsqd
_refine_ls_weighting_details 'w=1/[\s^2^(Fo^2^)+(0.0565P)^2^+216.7228P] where P=(Fo^2^+2Fc^2^)/3'
_refine_ls_weighting_scheme calc
_refine_ls_wR_factor_gt 0.2338
_refine_ls_wR_factor_ref 0.2365
_reflns_number_gt 7857
_reflns_number_total 9027
_reflns_threshold_expression 'I > 2\s(I)'
_cod_data_source_file om5b00466_si_002.cif
_cod_data_source_block compound3
_cod_depositor_comments 'Adding full bibliography for 4086095--4086096.cif.'
_cod_original_sg_symbol_H-M 'P 21/n'
_cod_database_code 4086096
_platon_squeeze_void_probe_radius 1.20

loop_
_symmetry_equiv_pos_as_xyz
'x, y, z'
'-x+1/2, y+1/2, -z+1/2'
'-x, -y, -z'
'x-1/2, -y-1/2, z-1/2'

loop_
_atom_site_label
_atom_site_type_symbol
_atom_site_fract_x
_atom_site_fract_y
_atom_site_fract_z
_atom_site_U_iso_or_equiv
_atom_site_adp_type
_atom_site_occupancy
_atom_site_calc_flag
W1 W 0.47564(7) 0.40027(2) 0.29067(5) 0.0409(2) Uani 1 d
W2 W 0.08108(7) 0.33662(2) 0.28926(4) 0.0331(2) Uani 1 d
P1 P 0.2314(4) 0.40155(12) 0.3202(2) 0.0331(8) Uani 1 d
N1 N -0.0355(13) 0.3543(4) 0.3664(9) 0.041(3) Uani 1 d
N2 N 0.0188(12) 0.3544(4) 0.1825(9) 0.040(3) Uani 1 d
N3 N -0.1068(11) 0.3687(4) 0.4312(8) 0.038(3) Uani 1 d
N4 N 0.0109(12) 0.3580(4) 0.0996(8) 0.039(3) Uani 1 d
O1 O 0.4934(12) 0.3244(4) 0.4232(8) 0.052(3) Uani 1 d
O2 O 0.3747(19) 0.3628(4) 0.1125(9) 0.079(5) Uani 1 d
C1 C 0.4779(13) 0.3524(6) 0.3721(12) 0.046(4) Uani 1 d
C2 C 0.4040(15) 0.3752(5) 0.1805(11) 0.043(4) Uani 1 d
C3 C -0.1753(14) 0.3448(5) 0.4801(10) 0.039(3) Uani 1 d
C4 C -0.0555(18) 0.3328(5) 0.0485(10) 0.045(4) Uani 1 d
C5 C 0.4866(17) 0.4735(4) 0.3216(12) 0.053(5) Uani 1 d
H5 H 0.4103 0.4877 0.337 0.064 Uiso 1 calc
C6 C 0.5283(17) 0.4701(5) 0.2393(11) 0.049(4) Uani 1 d
H6 H 0.4905 0.4826 0.1897 0.059 Uiso 1 calc
C7 C 0.6438(16) 0.4430(7) 0.2429(14) 0.058(5) Uani 1 d
H7 H 0.6926 0.4339 0.1957 0.069 Uiso 1 calc
C8 C 0.6688(16) 0.4328(6) 0.3354(15) 0.060(5) Uani 1 d
H8 H 0.7369 0.4159 0.3577 0.072 Uiso 1 calc
C9 C 0.574(2) 0.4525(6) 0.3833(14) 0.064(6) Uani 1 d
H9 H 0.5672 0.4523 0.4439 0.077 Uiso 1 calc
C10 C 0.2701(15) 0.2907(5) 0.2667(11) 0.040(3) Uani 1 d
H10 H 0.3508 0.3014 0.2493 0.048 Uiso 1 calc
C11 C 0.1687(16) 0.2766(4) 0.2111(12) 0.041(3) Uani 1 d
H11 H 0.1677 0.2756 0.1502 0.05 Uiso 1 calc
C12 C 0.0683(15) 0.2640(4) 0.2673(9) 0.038(2) Uani 1 d
H12 H -0.0129 0.2538 0.247 0.045 Uiso 1 calc
C13 C 0.0994(16) 0.2680(4) 0.3517(10) 0.040(2) Uani 1 d
H13 H 0.0483 0.2608 0.3992 0.048 Uiso 1 calc
C14 C 0.2297(15) 0.2861(5) 0.3536(10) 0.040(3) Uani 1 d
H14 H 0.2787 0.2934 0.4036 0.048 Uiso 1 calc
C15 C 0.1892(15) 0.4156(5) 0.4371(9) 0.037(3) Uani 1 d
H15 H 0.093 0.4137 0.44 0.044 Uiso 1 calc
C16 C 0.2254(17) 0.4602(5) 0.4659(10) 0.044(4) Uani 1 d
H16A H 0.1865 0.4805 0.4252 0.053 Uiso 1 calc
H16B H 0.3204 0.4636 0.4654 0.053 Uiso 1 calc
C17 C 0.176(2) 0.4689(6) 0.5582(11) 0.053(4) Uani 1 d
H17A H 0.2031 0.4971 0.5767 0.064 Uiso 1 calc
H17B H 0.0806 0.4677 0.558 0.064 Uiso 1 calc
C18 C 0.233(2) 0.4360(7) 0.6223(11) 0.063(5) Uani 1 d
H18A H 0.198 0.4415 0.6797 0.076 Uiso 1 calc
H18B H 0.3278 0.4398 0.6265 0.076 Uiso 1 calc
C19 C 0.203(2) 0.3890(7) 0.5970(13) 0.073(7) Uani 1 d
H19A H 0.2532 0.3699 0.6348 0.087 Uiso 1 calc
H19B H 0.11 0.3829 0.6031 0.087 Uiso 1 calc
C20 C 0.2430(18) 0.3834(6) 0.5014(11) 0.048(4) Uani 1 d
H20A H 0.3385 0.3841 0.4995 0.058 Uiso 1 calc
H20B H 0.2149 0.3555 0.482 0.058 Uiso 1 calc
C21 C 0.1545(14) 0.4473(5) 0.2614(10) 0.039(3) Uani 1 d
H21 H 0.1973 0.4728 0.2855 0.047 Uiso 1 calc
C22 C 0.1789(17) 0.4479(5) 0.1623(10) 0.044(4) Uani 1 d
H22A H 0.2728 0.4456 0.1528 0.052 Uiso 1 calc
H22B H 0.1361 0.4236 0.1352 0.052 Uiso 1 calc
C23 C 0.1269(18) 0.4885(6) 0.1187(12) 0.054(4) Uani 1 d
H23A H 0.1749 0.5127 0.1422 0.064 Uiso 1 calc
H23B H 0.1416 0.4871 0.0563 0.064 Uiso 1 calc
C24 C -0.018(2) 0.4942(7) 0.1340(13) 0.062(5) Uani 1 d
H24A H -0.0671 0.4714 0.1058 0.075 Uiso 1 calc
H24B H -0.0477 0.5208 0.1081 0.075 Uiso 1 calc
C25 C -0.0469(16) 0.4944(5) 0.2332(11) 0.045(4) Uani 1 d
H25A H -0.004 0.5186 0.261 0.053 Uiso 1 calc
H25B H -0.1411 0.4968 0.2416 0.053 Uiso 1 calc
C26 C 0.0043(15) 0.4534(5) 0.2744(10) 0.040(3) Uani 1 d
H26A H -0.043 0.4296 0.2486 0.048 Uiso 1 calc
H26B H -0.013 0.4537 0.3366 0.048 Uiso 1 calc
C27 C -0.1817(14) 0.2971(5) 0.4710(10) 0.038(3) Uani 1 d
C28 C -0.1235(16) 0.2734(5) 0.5371(10) 0.043(4) Uani 1 d
H28 H -0.0849 0.2866 0.5858 0.052 Uiso 1 calc
C29 C -0.1235(18) 0.2297(6) 0.5298(11) 0.052(4) Uani 1 d
H29 H -0.0821 0.2134 0.5732 0.063 Uiso 1 calc
C30 C -0.1826(18) 0.2101(6) 0.4605(12) 0.052(4) Uani 1 d
H30 H -0.1836 0.1806 0.4568 0.062 Uiso 1 calc
C31 C -0.2409(19) 0.2341(6) 0.3960(13) 0.056(5) Uani 1 d
H31 H -0.2828 0.2208 0.3487 0.067 Uiso 1 calc
C32 C -0.2388(15) 0.2787(6) 0.4001(11) 0.043(4) Uani 1 d
H32 H -0.2757 0.295 0.3551 0.052 Uiso 1 calc
C33 C -0.2445(15) 0.3657(5) 0.5529(10) 0.039(3) Uani 1 d
C34 C -0.3483(14) 0.3517(7) 0.6012(10) 0.050(4) Uani 1 d
H34 H -0.3852 0.3267 0.5796 0.06 Uiso 1 calc
C35 C -0.4012(16) 0.3644(7) 0.6641(11) 0.055(4) Uani 1 d
H35 H -0.4594 0.3476 0.695 0.066 Uiso 1 calc
C36 C -0.372(2) 0.4062(7) 0.6897(14) 0.072(6) Uani 1 d
H36 H -0.41 0.4184 0.7385 0.086 Uiso 1 calc
C37 C -0.288(3) 0.4274(6) 0.6417(14) 0.076(7) Uani 1 d
H37 H -0.2757 0.4562 0.652 0.092 Uiso 1 calc
C38 C -0.2170(18) 0.4078(6) 0.5761(12) 0.051(4) Uani 1 d
H38 H -0.1514 0.4227 0.5476 0.062 Uiso 1 calc
C39 C -0.1350(16) 0.2964(5) 0.0811(9) 0.040(3) Uani 1 d
C40 C -0.241(2) 0.3037(6) 0.1367(12) 0.055(5) Uani 1 d
H40 H -0.263 0.3313 0.1519 0.067 Uiso 1 calc
C41 C -0.3100(18) 0.2704(6) 0.1681(11) 0.052(3) Uani 1 d
H41 H -0.3806 0.2757 0.2043 0.063 Uiso 1 calc
C42 C -0.2788(18) 0.2286(6) 0.1479(11) 0.053(3) Uani 1 d
H42 H -0.3273 0.2062 0.17 0.064 Uiso 1 calc
C43 C -0.1733(18) 0.2213(6) 0.0936(11) 0.053(3) Uani 1 d
H43 H -0.15 0.1936 0.08 0.063 Uiso 1 calc
C44 C -0.1026(19) 0.2547(6) 0.0595(10) 0.049(4) Uani 1 d
H44 H -0.0333 0.2494 0.0222 0.059 Uiso 1 calc
C45 C -0.0519(17) 0.3404(5) -0.0478(10) 0.044(4) Uani 1 d
C46 C 0.038(2) 0.3695(6) -0.0820(11) 0.057(5) Uani 1 d
H46 H 0.0953 0.3844 -0.0448 0.068 Uiso 1 calc
C47 C 0.040(3) 0.3761(7) -0.1719(14) 0.075(7) Uani 1 d
H47 H 0.0957 0.3966 -0.1941 0.09 Uiso 1 calc
C48 C -0.036(3) 0.3537(8) -0.2271(13) 0.082(8) Uani 1 d
H48 H -0.0274 0.357 -0.2872 0.099 Uiso 1 calc
C49 C -0.129(3) 0.3253(8) -0.1953(12) 0.073(6) Uani 1 d
H49 H -0.185 0.3109 -0.2339 0.087 Uiso 1 calc
C50 C -0.137(2) 0.3185(7) -0.1046(11) 0.059(5) Uani 1 d
H50 H -0.1978 0.2995 -0.0828 0.071 Uiso 1 calc
H1 H 0.57(2) 0.363(6) 0.245(15) 0.11(9) Uiso 1 d

loop_
_atom_site_aniso_label
_atom_site_aniso_U_11
_atom_site_aniso_U_22
_atom_site_aniso_U_33
_atom_site_aniso_U_23
_atom_site_aniso_U_13
_atom_site_aniso_U_12
W1 0.0295(4) 0.0467(4) 0.0465(4) 0.0006(3) 0.0021(3) -0.0016(3)
W2 0.0306(4) 0.0393(4) 0.0293(3) -0.0002(3) -0.0013(2) -0.0017(3)
P1 0.0268(17) 0.041(2) 0.0315(18) -0.0005(15) 0.0007(14) -0.0019(14)
N1 0.042(7) 0.030(6) 0.052(8) 0.004(6) -0.008(6) -0.005(5)
N2 0.026(6) 0.038(7) 0.056(8) -0.007(6) 0.001(6) -0.014(5)
N3 0.023(6) 0.048(7) 0.042(7) 0.002(6) 0.004(5) 0.005(5)
N4 0.028(6) 0.063(9) 0.026(6) 0.000(6) 0.011(5) -0.009(6)
O1 0.040(7) 0.057(7) 0.059(7) 0.015(6) -0.004(5) 0.007(5)
O2 0.131(15) 0.053(8) 0.055(9) -0.014(7) 0.021(9) 0.000(9)
C1 0.007(6) 0.073(12) 0.058(10) -0.016(9) 0.000(6) -0.008(6)
C2 0.035(8) 0.051(9) 0.042(9) -0.012(7) 0.002(7) 0.000(7)
C3 0.025(7) 0.055(9) 0.038(8) 0.002(7) -0.001(6) 0.002(6)
C4 0.058(11) 0.050(10) 0.028(8) -0.004(7) -0.003(7) -0.002(8)
C5 0.039(9) 0.014(7) 0.107(16) 0.010(8) 0.013(10) -0.009(6)
C6 0.042(9) 0.044(9) 0.061(11) 0.015(8) -0.008(8) -0.011(7)
C7 0.026(8) 0.077(13) 0.071(12) 0.012(10) 0.011(8) -0.017(8)
C8 0.021(8) 0.064(12) 0.094(15) -0.004(11) -0.014(9) -0.018(8)
C9 0.071(14) 0.057(12) 0.065(12) -0.021(10) 0.015(10) -0.036(10)
C10 0.026(7) 0.041(8) 0.053(9) -0.008(7) 0.005(6) 0.006(6)
C11 0.044(6) 0.024(5) 0.057(6) 0.001(5) 0.009(5) 0.005(4)
C12 0.039(5) 0.016(4) 0.058(6) 0.006(4) 0.006(5) 0.004(4)
C13 0.042(6) 0.021(5) 0.059(6) 0.008(5) 0.009(5) 0.008(4)
C14 0.034(8) 0.045(9) 0.041(8) 0.008(7) -0.007(6) 0.016(7)
C15 0.037(8) 0.040(8) 0.033(7) -0.005(6) 0.006(6) -0.002(6)
C16 0.046(9) 0.048(9) 0.040(8) -0.008(7) 0.010(7) -0.006(7)
C17 0.059(11) 0.053(10) 0.048(10) -0.009(8) 0.012(8) -0.003(8)
C18 0.081(14) 0.080(14) 0.029(8) -0.005(9) -0.002(9) 0.021(11)
C19 0.088(15) 0.084(15) 0.048(11) -0.042(10) 0.015(10) -0.038(12)
C20 0.054(10) 0.050(10) 0.042(9) -0.007(7) 0.004(7) 0.005(8)
C21 0.027(7) 0.055(9) 0.036(8) 0.004(7) -0.009(6) -0.007(6)
C22 0.042(9) 0.049(9) 0.040(8) 0.010(7) -0.002(7) -0.006(7)
C23 0.051(11) 0.062(11) 0.048(10) 0.004(8) -0.005(8) -0.008(9)
C24 0.070(13) 0.054(11) 0.061(12) 0.010(9) -0.011(10) 0.004(10)
C25 0.030(8) 0.052(10) 0.052(9) 0.004(8) -0.013(7) 0.000(7)
C26 0.034(8) 0.052(9) 0.033(8) -0.002(7) 0.004(6) 0.001(7)
C27 0.028(7) 0.055(9) 0.033(7) -0.001(7) 0.009(6) 0.000(6)
C28 0.038(9) 0.055(10) 0.037(8) 0.004(7) 0.001(7) -0.005(7)
C29 0.054(11) 0.061(11) 0.042(9) 0.011(8) 0.001(8) 0.002(9)
C30 0.050(10) 0.055(10) 0.051(10) 0.007(8) 0.013(8) 0.000(8)
C31 0.054(11) 0.061(11) 0.054(11) -0.008(9) -0.002(9) -0.012(9)
C32 0.026(7) 0.057(10) 0.047(9) -0.004(7) 0.009(6) -0.006(7)
C33 0.031(8) 0.056(10) 0.031(7) 0.000(7) -0.002(6) -0.004(7)
C34 0.019(6) 0.098(10) 0.033(6) 0.022(7) -0.011(5) -0.027(6)
C35 0.027(6) 0.099(11) 0.039(6) 0.019(7) -0.010(5) -0.022(6)
C36 0.088(16) 0.078(15) 0.051(11) -0.012(10) 0.028(11) 0.004(12)
C37 0.13(2) 0.030(9) 0.073(14) -0.016(9) 0.053(14) -0.007(11)
C38 0.050(10) 0.057(11) 0.048(10) -0.005(8) 0.011(8) -0.001(8)
C39 0.042(9) 0.048(9) 0.029(7) -0.006(6) -0.017(6) -0.003(7)
C40 0.074(13) 0.036(9) 0.055(11) -0.005(8) -0.018(9) -0.013(8)
C41 0.046(7) 0.068(7) 0.042(6) -0.004(6) -0.010(5) -0.006(6)
C42 0.050(6) 0.069(7) 0.041(6) -0.004(5) -0.011(5) -0.006(5)
C43 0.051(7) 0.066(7) 0.040(6) -0.005(6) -0.011(5) -0.005(6)
C44 0.062(11) 0.052(10) 0.032(8) -0.003(7) -0.007(7) -0.008(8)
C45 0.053(10) 0.046(9) 0.033(8) 0.001(7) 0.001(7) -0.003(7)
C46 0.083(14) 0.054(11) 0.033(8) 0.000(7) 0.002(9) -0.016(10)
C47 0.105(19) 0.065(13) 0.056(12) 0.008(10) 0.015(12) -0.026(13)
C48 0.14(2) 0.072(15) 0.035(10) -0.004(10) -0.001(12) 0.000(15)
C49 0.100(18) 0.085(15) 0.032(9) 0.002(10) -0.024(10) 0.018(13)
C50 0.080(14) 0.065(12) 0.033(9) 0.001(8) -0.013(9) -0.012(10)

loop_
_atom_type_symbol
_atom_type_description
_atom_type_scat_dispersion_real
_atom_type_scat_dispersion_imag
_atom_type_scat_source
C C 0.0181 0.0091 'International Tables Vol C Tables 4.2.6.8 and 6.1.1.4'
H H 0 0 'International Tables Vol C Tables 4.2.6.8 and 6.1.1.4'
N N 0.0311 0.018 'International Tables Vol C Tables 4.2.6.8 and 6.1.1.4'
O O 0.0492 0.0322 'International Tables Vol C Tables 4.2.6.8 and 6.1.1.4'
P P 0.2955 0.4335 'International Tables Vol C Tables 4.2.6.8 and 6.1.1.4'
W W -5.4734 5.5774 'International Tables Vol C Tables 4.2.6.8 and 6.1.1.4'

loop_
_geom_angle_atom_site_label_1
_geom_angle_atom_site_label_2
_geom_angle_atom_site_label_3
_geom_angle
C1 W1 C2 103.4(7)
C1 W1 C8 99.1(7)
C2 W1 C8 136.2(7)
C1 W1 C7 130.9(6)
C2 W1 C7 102.9(7)
C8 W1 C7 37.1(7)
C1 W1 C5 128.9(7)
C2 W1 C5 125.1(7)
C8 W1 C5 57.9(7)
C7 W1 C5 57.3(7)
C1 W1 C9 99.1(7)
C2 W1 C9 157.3(7)
C8 W1 C9 34.1(7)
C7 W1 C9 58.7(7)
C5 W1 C9 35.4(7)
C1 W1 C6 156.3(6)
C2 W1 C6 99.7(7)
C8 W1 C6 59.6(7)
C7 W1 C6 35.8(6)
C5 W1 C6 32.7(4)
C9 W1 C6 57.7(7)
C1 W1 P1 84.0(4)
C2 W1 P1 79.4(5)
C8 W1 P1 140.4(5)
C7 W1 P1 141.5(5)
C5 W1 P1 89.4(4)
C9 W1 P1 106.3(5)
C6 W1 P1 105.7(4)
C1 W1 H1 74(9)
C2 W1 H1 65(9)
C8 W1 H1 86(9)
C7 W1 H1 80(9)
C5 W1 H1 137(9)
C9 W1 H1 119(9)
C6 W1 H1 112(9)
P1 W1 H1 132(9)
N1 W2 N2 105.9(6)
N1 W2 C12 111.8(5)
N2 W2 C12 99.1(5)
N1 W2 C13 93.8(5)
N2 W2 C13 131.6(5)
C12 W2 C13 32.9(4)
N1 W2 C14 111.1(6)
N2 W2 C14 140.8(6)
C12 W2 C14 55.5(6)
C13 W2 C14 35.2(5)
N1 W2 C11 146.2(5)
N2 W2 C11 85.6(6)
C12 W2 C11 34.4(5)
C13 W2 C11 57.2(5)
C14 W2 C11 56.3(6)
N1 W2 C10 145.0(6)
N2 W2 C10 108.3(6)
C12 W2 C10 55.5(5)
C13 W2 C10 57.3(5)
C14 W2 C10 33.9(5)
C11 W2 C10 33.3(5)
N1 W2 P1 91.6(4)
N2 W2 P1 96.3(4)
C12 W2 P1 147.0(4)
C13 W2 P1 127.5(4)
C14 W2 P1 95.1(4)
C11 W2 P1 119.2(4)
C10 W2 P1 91.9(4)
C21 P1 C15 99.9(7)
C21 P1 W1 109.1(5)
C15 P1 W1 114.5(5)
C21 P1 W2 106.7(5)
C15 P1 W2 102.2(5)
W1 P1 W2 122.00(15)
N3 N1 W2 171.5(11)
N4 N2 W2 158.4(12)
C3 N3 N1 123.4(14)
N2 N4 C4 124.5(13)
O1 C1 W1 172.8(12)
O2 C2 W1 172.2(16)
N3 C3 C33 116.7(15)
N3 C3 C27 123.8(14)
C33 C3 C27 119.3(13)
N4 C4 C45 118.1(15)
N4 C4 C39 123.3(13)
C45 C4 C39 118.6(14)
C6 C5 C9 112.0(16)
C6 C5 W1 75.4(10)
C9 C5 W1 72.9(9)
C6 C5 H5 124
C9 C5 H5 124
W1 C5 H5 119.2
C5 C6 C7 106.6(16)
C5 C6 W1 71.9(9)
C7 C6 W1 68.5(9)
C5 C6 H6 126.7
C7 C6 H6 126.7
W1 C6 H6 124.4
C6 C7 C8 106.6(17)
C6 C7 W1 75.6(9)
C8 C7 W1 71.3(9)
C6 C7 H7 126.7
C8 C7 H7 126.7
W1 C7 H7 118.5
C9 C8 C7 107.9(18)
C9 C8 W1 75.9(10)
C7 C8 W1 71.7(9)
C9 C8 H8 126
C7 C8 H8 126
W1 C8 H8 118.3
C8 C9 C5 106.7(18)
C8 C9 W1 70.0(10)
C5 C9 W1 71.7(10)
C8 C9 H9 126.6
C5 C9 H9 126.6
W1 C9 H9 123.3
C11 C10 C14 108.3(14)
C11 C10 W2 72.8(8)
C14 C10 W2 71.3(8)
C11 C10 H10 125.8
C14 C10 H10 125.8
W2 C10 H10 121.8
C10 C11 C12 104.7(15)
C10 C11 W2 73.9(9)
C12 C11 W2 68.8(8)
C10 C11 H11 127.7
C12 C11 H11 127.6
W2 C11 H11 121.6
C13 C12 C11 114.1(15)
C13 C12 W2 75.7(8)
C11 C12 W2 76.8(8)
C13 C12 H12 122.9
C11 C12 H12 122.9
W2 C12 H12 115.9
C12 C13 C14 104.7(14)
C12 C13 W2 71.4(8)
C14 C13 W2 73.1(8)
C12 C13 H13 127.7
C14 C13 H13 127.7
W2 C13 H13 119.9
C10 C14 C13 108.1(14)
C10 C14 W2 74.8(8)
C13 C14 W2 71.6(8)
C10 C14 H14 125.9
C13 C14 H14 125.9
W2 C14 H14 119.5
C20 C15 C16 110.7(14)
C20 C15 P1 111.7(11)
C16 C15 P1 115.5(11)
C20 C15 H15 106
C16 C15 H15 106
P1 C15 H15 106
C15 C16 C17 110.7(14)
C15 C16 H16A 109.5
C17 C16 H16A 109.5
C15 C16 H16B 109.5
C17 C16 H16B 109.5
H16A C16 H16B 108.1
C18 C17 C16 109.9(15)
C18 C17 H17A 109.7
C16 C17 H17A 109.7
C18 C17 H17B 109.7
C16 C17 H17B 109.7
H17A C17 H17B 108.2
C17 C18 C19 114.8(17)
C17 C18 H18A 108.6
C19 C18 H18A 108.6
C17 C18 H18B 108.6
C19 C18 H18B 108.6
H18A C18 H18B 107.6
C20 C19 C18 106.8(17)
C20 C19 H19A 110.4
C18 C19 H19A 110.4
C20 C19 H19B 110.4
C18 C19 H19B 110.4
H19A C19 H19B 108.6
C15 C20 C19 116.3(16)
C15 C20 H20A 108.2
C19 C20 H20A 108.2
C15 C20 H20B 108.2
C19 C20 H20B 108.2
H20A C20 H20B 107.4
C22 C21 C26 107.8(12)
C22 C21 P1 114.1(12)
C26 C21 P1 115.9(11)
C22 C21 H21 106.1
C26 C21 H21 106.1
P1 C21 H21 106.1
C23 C22 C21 112.1(15)
C23 C22 H22A 109.2
C21 C22 H22A 109.2
C23 C22 H22B 109.2
C21 C22 H22B 109.2
H22A C22 H22B 107.9
C24 C23 C22 111.2(15)
C24 C23 H23A 109.4
C22 C23 H23A 109.4
C24 C23 H23B 109.4
C22 C23 H23B 109.4
H23A C23 H23B 108
C23 C24 C25 111.1(15)
C23 C24 H24A 109.4
C25 C24 H24A 109.4
C23 C24 H24B 109.4
C25 C24 H24B 109.4
H24A C24 H24B 108
C26 C25 C24 109.3(14)
C26 C25 H25A 109.8
C24 C25 H25A 109.8
C26 C25 H25B 109.8
C24 C25 H25B 109.8
H25A C25 H25B 108.3
C25 C26 C21 112.2(13)
C25 C26 H26A 109.2
C21 C26 H26A 109.2
C25 C26 H26B 109.2
C21 C26 H26B 109.2
H26A C26 H26B 107.9
C32 C27 C28 121.5(16)
C32 C27 C3 121.3(15)
C28 C27 C3 117.2(14)
C27 C28 C29 118.9(16)
C27 C28 H28 120.6
C29 C28 H28 120.6
C30 C29 C28 121.2(17)
C30 C29 H29 119.4
C28 C29 H29 119.4
C29 C30 C31 119.1(18)
C29 C30 H30 120.4
C31 C30 H30 120.4
C30 C31 C32 121.1(18)
C30 C31 H31 119.5
C32 C31 H31 119.5
C27 C32 C31 118.1(17)
C27 C32 H32 120.9
C31 C32 H32 120.9
C34 C33 C38 108.6(16)
C34 C33 C3 130.1(16)
C38 C33 C3 121.0(14)
C35 C34 C33 134(2)
C35 C34 H34 112.9
C33 C34 H34 112.9
C34 C35 C36 116.6(18)
C34 C35 H35 121.7
C36 C35 H35 121.7
C37 C36 C35 117.1(17)
C37 C36 H36 121.5
C35 C36 H36 121.5
C36 C37 C38 121.9(18)
C36 C37 H37 119.1
C38 C37 H37 119.1
C37 C38 C33 119.9(17)
C37 C38 H38 120.1
C33 C38 H38 120.1
C44 C39 C40 119.1(16)
C44 C39 C4 120.7(16)
C40 C39 C4 120.1(15)
C41 C40 C39 119.8(17)
C41 C40 H40 120.1
C39 C40 H40 120.1
C40 C41 C42 122.0(19)
C40 C41 H41 119
C42 C41 H41 119
C43 C42 C41 118.1(19)
C43 C42 H42 120.9
C41 C42 H42 120.9
C44 C43 C42 120.9(19)
C44 C43 H43 119.5
C42 C43 H43 119.5
C43 C44 C39 120.0(18)
C43 C44 H44 120
C39 C44 H44 120
C50 C45 C46 119.3(16)
C50 C45 C4 120.4(16)
C46 C45 C4 120.2(15)
C47 C46 C45 119.3(18)
C47 C46 H46 120.3
C45 C46 H46 120.3
C48 C47 C46 122(2)
C48 C47 H47 119.1
C46 C47 H47 119.1
C47 C48 C49 120(2)
C47 C48 H48 119.9
C49 C48 H48 119.9
C48 C49 C50 120(2)
C48 C49 H49 120.1
C50 C49 H49 120.1
C45 C50 C49 119(2)
C45 C50 H50 120.3
C49 C50 H50 120.3

loop_
_geom_bond_atom_site_label_1
_geom_bond_atom_site_label_2
_geom_bond_distance
W1 C1 1.95(2)
W1 C2 1.980(16)
W1 C8 2.301(15)
W1 C7 2.306(16)
W1 C5 2.358(14)
W1 C9 2.374(18)
W1 C6 2.400(16)
W1 P1 2.530(4)
W1 H1 1.71(10)
W2 N1 1.779(14)
W2 N2 1.824(14)
W2 C12 2.316(13)
W2 C13 2.368(13)
W2 C14 2.388(14)
W2 C11 2.419(15)
W2 C10 2.433(14)
W2 P1 2.589(4)
P1 C21 1.860(16)
P1 C15 1.899(15)
N1 N3 1.320(18)
N2 N4 1.272(18)
N3 C3 1.28(2)
N4 C4 1.29(2)
O1 C1 1.19(2)
O2 C2 1.14(2)
C3 C33 1.48(2)
C3 C27 1.51(2)
C4 C45 1.49(2)
C4 C39 1.49(2)
C5 C6 1.340(16)
C5 C9 1.44(3)
C5 H5 0.93
C6 C7 1.45(3)
C6 H6 0.93
C7 C8 1.46(3)
C7 H7 0.93
C8 C9 1.37(3)
C8 H8 0.93
C9 H9 0.93
C10 C11 1.39(2)
C10 C14 1.41(2)
C10 H10 0.93
C11 C12 1.40(2)
C11 H11 0.93
C12 C13 1.326(15)
C12 H12 0.93
C13 C14 1.44(2)
C13 H13 0.93
C14 H14 0.93
C15 C20 1.51(2)
C15 C16 1.52(2)
C15 H15 0.98
C16 C17 1.53(2)
C16 H16A 0.97
C16 H16B 0.97
C17 C18 1.53(3)
C17 H17A 0.97
C17 H17B 0.97
C18 C19 1.56(3)
C18 H18A 0.97
C18 H18B 0.97
C19 C20 1.54(2)
C19 H19A 0.97
C19 H19B 0.97
C20 H20A 0.97
C20 H20B 0.97
C21 C22 1.54(2)
C21 C26 1.55(2)
C21 H21 0.98
C22 C23 1.53(2)
C22 H22A 0.97
C22 H22B 0.97
C23 C24 1.51(3)
C23 H23A 0.97
C23 H23B 0.97
C24 C25 1.55(3)
C24 H24A 0.97
C24 H24B 0.97
C25 C26 1.52(2)
C25 H25A 0.97
C25 H25B 0.97
C26 H26A 0.97
C26 H26B 0.97
C27 C32 1.35(2)
C27 C28 1.38(2)
C28 C29 1.38(3)
C28 H28 0.93
C29 C30 1.35(3)
C29 H29 0.93
C30 C31 1.37(3)
C30 H30 0.93
C31 C32 1.41(3)
C31 H31 0.93
C32 H32 0.93
C33 C34 1.37(2)
C33 C38 1.40(2)
C34 C35 1.18(3)
C34 H34 0.93
C35 C36 1.40(3)
C35 H35 0.93
C36 C37 1.32(3)
C36 H36 0.93
C37 C38 1.39(2)
C37 H37 0.93
C38 H38 0.93
C39 C44 1.40(2)
C39 C40 1.40(3)
C40 C41 1.36(3)
C40 H40 0.93
C41 C42 1.39(3)
C41 H41 0.93
C42 C43 1.39(3)
C42 H42 0.93
C43 C44 1.38(3)
C43 H43 0.93
C44 H44 0.93
C45 C50 1.39(2)
C45 C46 1.40(2)
C46 C47 1.39(3)
C46 H46 0.93
C47 C48 1.33(3)
C47 H47 0.93
C48 C49 1.39(4)
C48 H48 0.93
C49 C50 1.41(3)
C49 H49 0.93
C50 H50 0.93

loop_
_platon_squeeze_void_nr
_platon_squeeze_void_average_x
_platon_squeeze_void_average_y
_platon_squeeze_void_average_z
_platon_squeeze_void_volume
_platon_squeeze_void_count_electrons
_platon_squeeze_void_content
1 0.000 0.000 0.500 348 140 ' '
2 0.500 0.500 0.000 348 143 ' '
